data_4332596
loop_
_publ_author_name
'Gao, Hong-Ling'
'Yi, Long'
'Zhao, Bin'
'Zhao, Xiao-Qing'
'Cheng, Peng'
'Liao, Dai-Zheng'
'Yan, Shi-Ping'

_publ_section_title
;
 Synthesis and Characterization of Metal&#x2212;Organic Frameworks Based
 on 4-Hydroxypyridine-2,6-dicarboxylic Acid and Pyridine-2,6-dicarboxylic
 Acid Ligands
;
_journal_issue 15
_journal_name_full 'Inorganic Chemistry'
_journal_page_first 5980
_journal_page_last 5988
_journal_paper_doi 10.1021/ic060550j
_journal_volume 45
_journal_year 2006
_chemical_formula_sum 'C21 H16 N3 Nd2 O15.5'
_chemical_formula_weight 846.85
_chemical_name_systematic
; 
 ? 
;
_space_group_IT_number 14
_symmetry_cell_setting monoclinic
_symmetry_space_group_name_Hall '-P 2ybc'
_symmetry_space_group_name_H-M 'P 1 21/c 1'
_atom_sites_solution_hydrogens geom
_atom_sites_solution_primary direct
_atom_sites_solution_secondary difmap
_audit_creation_method SHELXL-97
_cell_angle_alpha 90.00
_cell_angle_beta 100.93(2)
_cell_angle_gamma 90.00
_cell_formula_units_Z 4
_cell_length_a 11.026(14)
_cell_length_b 17.54(2)
_cell_length_c 13.472(18)
_cell_measurement_temperature 293(2)
_cell_volume 2558(6)
_computing_cell_refinement 'Bruker SMART'
_computing_data_collection 'Bruker SMART'
_computing_data_reduction 'Bruker SHELXTL'
_computing_molecular_graphics 'Bruker SHELXTL'
_computing_publication_material 'Bruker SHELXTL'
_computing_structure_refinement 'SHELXL-97 (Sheldrick, 1997)'
_computing_structure_solution 'SHELXS-97 (Sheldrick, 1990)'
_diffrn_ambient_temperature 293(2)
_diffrn_measured_fraction_theta_full 0.852
_diffrn_measured_fraction_theta_max 0.852
_diffrn_measurement_device_type 'CCD area detector'
_diffrn_measurement_method 'phi and omega scans'
_diffrn_radiation_monochromator graphite
_diffrn_radiation_source 'fine-focus sealed tube'
_diffrn_radiation_type MoK\a
_diffrn_radiation_wavelength 0.71073
_diffrn_reflns_av_R_equivalents 0.0235
_diffrn_reflns_av_sigmaI/netI 0.0401
_diffrn_reflns_limit_h_max 9
_diffrn_reflns_limit_h_min -10
_diffrn_reflns_limit_k_max 20
_diffrn_reflns_limit_k_min -20
_diffrn_reflns_limit_l_max 5
_diffrn_reflns_limit_l_min -16
_diffrn_reflns_number 6187
_diffrn_reflns_theta_full 25.02
_diffrn_reflns_theta_max 25.02
_diffrn_reflns_theta_min 1.88
_exptl_absorpt_coefficient_mu 4.099
_exptl_absorpt_correction_T_max 0.4944
_exptl_absorpt_correction_T_min 0.4944
_exptl_absorpt_correction_type multi-scan
_exptl_absorpt_process_details SADABS
_exptl_crystal_density_diffrn 2.199
_exptl_crystal_density_method 'not measured'
_exptl_crystal_F_000 1628
_exptl_crystal_size_max 0.20
_exptl_crystal_size_mid 0.20
_exptl_crystal_size_min 0.20
_refine_diff_density_max 1.298
_refine_diff_density_min -1.310
_refine_diff_density_rms 0.175
_refine_ls_extinction_method none
_refine_ls_goodness_of_fit_ref 1.014
_refine_ls_hydrogen_treatment mixed
_refine_ls_matrix_type full
_refine_ls_number_parameters 379
_refine_ls_number_reflns 3852
_refine_ls_number_restraints 0
_refine_ls_restrained_S_all 1.014
_refine_ls_R_factor_all 0.0484
_refine_ls_R_factor_gt 0.0371
_refine_ls_shift/su_max 0.002
_refine_ls_shift/su_mean 0.000
_refine_ls_structure_factor_coef Fsqd
_refine_ls_weighting_details 'calc w=1/[\s^2^(Fo^2^)+(0.0649P)^2^+1.1923P] where P=(Fo^2^+2Fc^2^)/3'
_refine_ls_weighting_scheme calc
_refine_ls_wR_factor_gt 0.0937
_refine_ls_wR_factor_ref 0.1033
_reflns_number_gt 3072
_reflns_number_total 3852
_reflns_threshold_expression >2sigma(I)
_cod_data_source_file ic060550jsup4.cif
_cod_data_source_block 020130c
_cod_depositor_comments
;
The following automatic conversions were performed:

'_symmetry_cell_setting' value 'Monoclinic' changed to 'monoclinic'
according to /home/saulius/struct/CIF-dictionaries/cif_core.dic
dictionary named 'cif_core.dic' version 2.4.2 from
2011-04-26.

'_exptl_absorpt_correction_type' value 'MULTI-SCAN'
changed to 'multi-scan' according to
/home/saulius/struct/CIF-dictionaries/cif_core.dic dictionary named
'cif_core.dic' version 2.4.2 from 2011-04-26.

Automatic conversion script
Id: cif_fix_values 1891 2012-01-12 08:04:46Z andrius 
;
_cod_original_sg_symbol_H-M P2(1)/c
_cod_original_formula_sum 'C21 H16 N3 Nd2 O15.50'
_cod_database_code 4332596

loop_
_symmetry_equiv_pos_as_xyz
'x, y, z'
'-x, y+1/2, -z+1/2'
'-x, -y, -z'
'x, -y-1/2, z-1/2'

loop_
_atom_site_label
_atom_site_type_symbol
_atom_site_fract_x
_atom_site_fract_y
_atom_site_fract_z
_atom_site_U_iso_or_equiv
_atom_site_adp_type
_atom_site_occupancy
_atom_site_symmetry_multiplicity
_atom_site_calc_flag
_atom_site_refinement_flags
Nd1 Nd 0.67182(4) 0.04249(2) 0.59044(3) 0.01702(15) Uani 1 1 d .
Nd2 Nd 1.15704(4) 0.25847(2) 0.59330(3) 0.01659(15) Uani 1 1 d .
O1 O 0.7920(5) 0.0118(3) 0.7587(4) 0.0269(13) Uani 1 1 d .
O2 O 0.8561(6) 0.0319(3) 0.9246(4) 0.0380(16) Uani 1 1 d .
O3 O 0.5157(5) 0.1495(3) 0.5549(4) 0.0228(12) Uani 1 1 d .
O4 O 0.3656(5) 0.2145(3) 0.6062(4) 0.0378(15) Uani 1 1 d .
O5 O 0.5474(5) 0.0096(3) 0.4147(4) 0.0243(12) Uani 1 1 d .
O6 O 0.4942(6) 0.0269(4) 0.2471(4) 0.0453(17) Uani 1 1 d .
O7 O 0.8237(5) 0.1481(3) 0.6216(4) 0.0274(13) Uani 1 1 d .
O8 O 0.9413(5) 0.2401(3) 0.5727(4) 0.0316(14) Uani 1 1 d .
O9 O 1.1544(5) 0.0127(3) 0.4742(4) 0.0230(12) Uani 1 1 d .
O10 O 1.1286(5) 0.1394(3) 0.4859(4) 0.0282(13) Uani 1 1 d .
O11 O 1.1741(5) 0.2613(3) 0.7788(4) 0.0302(14) Uani 1 1 d .
O12 O 1.1739(6) 0.2058(3) 0.9285(4) 0.0404(16) Uani 1 1 d .
O13 O 0.6667(5) -0.1037(3) 0.6079(4) 0.0276(13) Uani 1 1 d .
O14 O 1.0412(5) 0.3865(3) 0.5712(4) 0.0289(13) Uani 1 1 d .
O15 O 1.2991(6) 0.3658(3) 0.6622(5) 0.0479(17) Uani 1 1 d .
N1 N 0.6248(5) 0.1205(3) 0.7423(4) 0.0173(14) Uani 1 1 d .
N2 N 0.7098(6) 0.1207(3) 0.4324(4) 0.0198(14) Uani 1 1 d .
N3 N 1.1442(6) 0.1294(3) 0.6843(4) 0.0194(14) Uani 1 1 d .
C1 C 0.7895(7) 0.0462(4) 0.8405(6) 0.0225(18) Uani 1 1 d .
C2 C 0.6893(7) 0.1063(4) 0.8362(5) 0.0207(17) Uani 1 1 d .
C3 C 0.6614(8) 0.1408(5) 0.9194(6) 0.035(2) Uani 1 1 d .
H3A H 0.7079 0.1307 0.9832 0.042 Uiso 1 1 calc R
C4 C 0.5618(9) 0.1919(5) 0.9081(7) 0.046(3) Uani 1 1 d .
H4A H 0.5408 0.2159 0.9641 0.055 Uiso 1 1 calc R
C5 C 0.4955(8) 0.2059(5) 0.8121(6) 0.035(2) Uani 1 1 d .
H5A H 0.4286 0.2392 0.8023 0.041 Uiso 1 1 calc R
C6 C 0.5301(7) 0.1695(4) 0.7312(5) 0.0224(18) Uani 1 1 d .
C7 C 0.4667(7) 0.1786(4) 0.6222(6) 0.0219(18) Uani 1 1 d .
C8 C 0.5563(7) 0.0418(4) 0.3317(6) 0.0232(18) Uani 1 1 d .
C9 C 0.6516(7) 0.1043(4) 0.3383(5) 0.0222(18) Uani 1 1 d .
C10 C 0.6780(8) 0.1404(4) 0.2540(6) 0.032(2) Uani 1 1 d .
H10A H 0.6340 0.1289 0.1898 0.039 Uiso 1 1 calc R
C11 C 0.7718(9) 0.1943(5) 0.2674(6) 0.042(2) Uani 1 1 d .
H11A H 0.7934 0.2185 0.2118 0.051 Uiso 1 1 calc R
C12 C 0.8326(8) 0.2115(4) 0.3640(6) 0.033(2) Uani 1 1 d .
H12A H 0.8954 0.2477 0.3746 0.039 Uiso 1 1 calc R
C13 C 0.7982(7) 0.1735(4) 0.4457(6) 0.0256(18) Uani 1 1 d .
C14 C 0.8576(7) 0.1869(4) 0.5559(6) 0.0244(18) Uani 1 1 d .
C15 C 1.1369(7) 0.0724(4) 0.5225(5) 0.0229(18) Uani 1 1 d .
C16 C 1.1269(7) 0.0645(4) 0.6316(5) 0.0212(17) Uani 1 1 d .
C17 C 1.1018(8) -0.0034(4) 0.6751(6) 0.0275(19) Uani 1 1 d .
H17A H 1.0878 -0.0477 0.6367 0.033 Uiso 1 1 calc R
C18 C 1.0980(9) -0.0041(5) 0.7774(6) 0.037(2) Uani 1 1 d .
H18A H 1.0799 -0.0490 0.8083 0.045 Uiso 1 1 calc R
C19 C 1.1211(9) 0.0617(5) 0.8332(6) 0.038(2) Uani 1 1 d .
H19A H 1.1216 0.0619 0.9023 0.045 Uiso 1 1 calc R
C20 C 1.1438(7) 0.1284(4) 0.7825(5) 0.0231(18) Uani 1 1 d .
C21 C 1.1657(8) 0.2041(4) 0.8340(5) 0.027(2) Uani 1 1 d .
O16 O 0.442(2) 0.0544(12) 0.0313(19) 0.150(11) Uani 0.50 1 d P

loop_
_atom_site_aniso_label
_atom_site_aniso_U_11
_atom_site_aniso_U_22
_atom_site_aniso_U_33
_atom_site_aniso_U_23
_atom_site_aniso_U_13
_atom_site_aniso_U_12
Nd1 0.0182(3) 0.0131(2) 0.0190(2) -0.00095(14) 0.00170(18) -0.00069(15)
Nd2 0.0213(3) 0.0128(2) 0.0149(2) -0.00080(14) 0.00163(17) 0.00056(15)
O1 0.031(4) 0.024(3) 0.024(3) -0.005(2) 0.000(2) 0.006(2)
O2 0.044(4) 0.035(3) 0.030(3) 0.001(2) -0.005(3) 0.008(3)
O3 0.023(3) 0.023(3) 0.023(3) -0.002(2) 0.004(2) 0.005(2)
O4 0.022(4) 0.047(4) 0.043(4) 0.000(3) 0.003(3) 0.014(3)
O5 0.027(3) 0.019(3) 0.028(3) 0.002(2) 0.006(2) -0.004(2)
O6 0.048(4) 0.050(4) 0.033(3) -0.001(3) -0.004(3) -0.023(3)
O7 0.029(4) 0.024(3) 0.030(3) -0.004(2) 0.008(3) -0.009(2)
O8 0.023(4) 0.021(3) 0.049(4) -0.006(2) 0.005(3) -0.009(2)
O9 0.025(3) 0.017(3) 0.028(3) -0.008(2) 0.007(2) 0.004(2)
O10 0.047(4) 0.018(3) 0.019(3) -0.001(2) 0.005(3) 0.003(2)
O11 0.052(4) 0.019(3) 0.020(3) 0.000(2) 0.008(3) -0.004(3)
O12 0.077(5) 0.027(3) 0.020(3) -0.002(2) 0.016(3) -0.001(3)
O13 0.037(4) 0.015(3) 0.031(3) -0.003(2) 0.007(3) 0.002(2)
O14 0.031(4) 0.018(3) 0.039(3) -0.005(2) 0.007(3) 0.000(2)
O15 0.043(4) 0.032(3) 0.065(4) -0.016(3) 0.001(3) -0.012(3)
N1 0.018(4) 0.011(3) 0.023(3) -0.002(2) 0.004(3) -0.003(2)
N2 0.017(4) 0.011(3) 0.032(3) 0.002(3) 0.006(3) 0.002(2)
N3 0.022(4) 0.018(3) 0.020(3) 0.001(2) 0.008(3) 0.002(3)
C1 0.018(5) 0.021(4) 0.027(4) 0.007(3) 0.000(4) 0.001(3)
C2 0.022(5) 0.013(4) 0.026(4) -0.001(3) 0.001(3) -0.001(3)
C3 0.045(6) 0.034(5) 0.024(4) -0.003(4) 0.001(4) 0.004(4)
C4 0.060(7) 0.048(6) 0.033(5) -0.014(4) 0.014(5) 0.006(5)
C5 0.033(6) 0.033(5) 0.038(5) -0.010(4) 0.007(4) 0.011(4)
C6 0.020(5) 0.017(4) 0.028(4) 0.001(3) -0.002(3) -0.002(3)
C7 0.012(5) 0.018(4) 0.035(4) 0.003(3) 0.001(4) -0.004(3)
C8 0.020(5) 0.023(4) 0.028(4) -0.002(3) 0.006(4) 0.000(3)
C9 0.027(5) 0.020(4) 0.020(4) 0.002(3) 0.005(3) 0.003(3)
C10 0.034(6) 0.032(5) 0.031(4) 0.005(4) 0.005(4) -0.006(4)
C11 0.051(7) 0.044(6) 0.033(5) 0.019(4) 0.012(5) -0.009(5)
C12 0.035(6) 0.019(4) 0.046(5) 0.006(4) 0.014(4) -0.014(4)
C13 0.022(5) 0.016(4) 0.039(4) 0.003(3) 0.008(4) 0.000(3)
C14 0.022(5) 0.014(4) 0.037(5) -0.012(3) 0.008(4) -0.001(3)
C15 0.023(5) 0.019(4) 0.024(4) -0.005(3) -0.003(3) 0.001(3)
C16 0.019(5) 0.025(4) 0.020(4) 0.002(3) 0.003(3) 0.003(3)
C17 0.039(6) 0.013(4) 0.033(4) 0.001(3) 0.013(4) 0.003(3)
C18 0.060(7) 0.021(4) 0.038(5) 0.006(4) 0.027(5) -0.007(4)
C19 0.061(7) 0.030(5) 0.027(4) 0.003(4) 0.024(4) 0.002(4)
C20 0.029(5) 0.020(4) 0.021(4) -0.004(3) 0.006(3) 0.000(3)
C21 0.036(6) 0.028(4) 0.019(4) -0.003(3) 0.008(4) 0.001(4)
O16 0.15(2) 0.134(19) 0.20(2) 0.098(18) 0.13(2) 0.025(15)

loop_
_atom_type_symbol
_atom_type_description
_atom_type_scat_dispersion_real
_atom_type_scat_dispersion_imag
_atom_type_scat_source
C C 0.0033 0.0016 'International Tables Vol C Tables 4.2.6.8 and 6.1.1.4'
H H 0.0000 0.0000 'International Tables Vol C Tables 4.2.6.8 and 6.1.1.4'
N N 0.0061 0.0033 'International Tables Vol C Tables 4.2.6.8 and 6.1.1.4'
O O 0.0106 0.0060 'International Tables Vol C Tables 4.2.6.8 and 6.1.1.4'
Nd Nd -0.1943 3.0179 'International Tables Vol C Tables 4.2.6.8 and 6.1.1.4'

loop_
_geom_angle_atom_site_label_1
_geom_angle_atom_site_label_2
_geom_angle_atom_site_label_3
_geom_angle
_geom_angle_site_symmetry_1
_geom_angle_site_symmetry_3
O9 Nd1 O1 85.39(19) 3_756 .
O9 Nd1 O7 78.87(19) 3_756 .
O1 Nd1 O7 77.21(18) . .
O9 Nd1 O3 140.91(17) 3_756 .
O1 Nd1 O3 124.43(16) . .
O7 Nd1 O3 83.8(2) . .
O9 Nd1 O5 84.31(18) 3_756 .
O1 Nd1 O5 154.35(17) . .
O7 Nd1 O5 123.38(16) . .
O3 Nd1 O5 76.51(16) . .
O9 Nd1 O5 130.12(17) 3_756 3_656
O1 Nd1 O5 106.63(18) . 3_656
O7 Nd1 O5 150.57(17) . 3_656
O3 Nd1 O5 69.90(18) . 3_656
O5 Nd1 O5 63.9(2) . 3_656
O9 Nd1 O13 70.80(17) 3_756 .
O1 Nd1 O13 73.44(16) . .
O7 Nd1 O13 138.93(18) . .
O3 Nd1 O13 136.85(17) . .
O5 Nd1 O13 80.99(15) . .
O5 Nd1 O13 67.18(16) 3_656 .
O9 Nd1 N1 140.86(17) 3_756 .
O1 Nd1 N1 62.74(19) . .
O7 Nd1 N1 72.64(18) . .
O3 Nd1 N1 61.79(17) . .
O5 Nd1 N1 133.96(18) . .
O5 Nd1 N1 83.18(18) 3_656 .
O13 Nd1 N1 116.23(17) . .
O9 Nd1 N2 70.33(18) 3_756 .
O1 Nd1 N2 136.00(19) . .
O7 Nd1 N2 62.74(18) . .
O3 Nd1 N2 70.58(18) . .
O5 Nd1 N2 60.67(18) . .
O5 Nd1 N2 117.15(17) 3_656 .
O13 Nd1 N2 127.01(17) . .
N1 Nd1 N2 116.7(2) . .
O12 Nd2 O8 100.6(2) 4_565 .
O12 Nd2 O4 84.7(2) 4_565 1_655
O8 Nd2 O4 153.3(2) . 1_655
O12 Nd2 O11 161.19(18) 4_565 .
O8 Nd2 O11 90.2(2) . .
O4 Nd2 O11 92.6(2) 1_655 .
O12 Nd2 O15 89.7(2) 4_565 .
O8 Nd2 O15 133.5(2) . .
O4 Nd2 O15 72.1(2) 1_655 .
O11 Nd2 O15 71.8(2) . .
O12 Nd2 O10 72.68(19) 4_565 .
O8 Nd2 O10 78.89(18) . .
O4 Nd2 O10 77.81(19) 1_655 .
O11 Nd2 O10 124.98(16) . .
O15 Nd2 O10 146.3(2) . .
O12 Nd2 O14 77.53(18) 4_565 .
O8 Nd2 O14 68.88(18) . .
O4 Nd2 O14 137.41(19) 1_655 .
O11 Nd2 O14 92.33(17) . .
O15 Nd2 O14 69.5(2) . .
O10 Nd2 O14 130.59(17) . .
O12 Nd2 N3 134.55(18) 4_565 .
O8 Nd2 N3 78.01(19) . .
O4 Nd2 N3 79.8(2) 1_655 .
O11 Nd2 N3 62.59(17) . .
O15 Nd2 N3 124.5(2) . .
O10 Nd2 N3 62.39(19) . .
O14 Nd2 N3 138.35(19) . .
C1 O1 Nd1 127.1(5) . .
C7 O3 Nd1 122.5(4) . .
C7 O4 Nd2 167.1(5) . 1_455
C8 O5 Nd1 126.4(5) . .
C8 O5 Nd1 111.3(5) . 3_656
Nd1 O5 Nd1 116.1(2) . 3_656
C14 O7 Nd1 125.4(5) . .
C14 O8 Nd2 141.5(5) . .
C15 O9 Nd1 135.6(5) . 3_756
C15 O10 Nd2 123.4(4) . .
C21 O11 Nd2 125.4(4) . .
C21 O12 Nd2 163.5(5) . 4_566
C6 N1 C2 118.9(6) . .
C6 N1 Nd1 121.3(4) . .
C2 N1 Nd1 119.5(5) . .
C13 N2 C9 118.9(6) . .
C13 N2 Nd1 118.6(5) . .
C9 N2 Nd1 122.2(5) . .
C20 N3 C16 119.5(6) . .
C20 N3 Nd2 119.7(5) . .
C16 N3 Nd2 120.6(4) . .
O2 C1 O1 126.0(7) . .
O2 C1 C2 118.1(7) . .
O1 C1 C2 115.8(6) . .
N1 C2 C3 121.9(7) . .
N1 C2 C1 114.4(6) . .
C3 C2 C1 123.6(7) . .
C2 C3 C4 119.3(8) . .
C2 C3 H3A 120.4 . .
C4 C3 H3A 120.4 . .
C5 C4 C3 118.7(8) . .
C5 C4 H4A 120.7 . .
C3 C4 H4A 120.7 . .
C6 C5 C4 118.8(8) . .
C6 C5 H5A 120.6 . .
C4 C5 H5A 120.6 . .
N1 C6 C5 122.4(7) . .
N1 C6 C7 112.5(6) . .
C5 C6 C7 125.0(7) . .
O3 C7 O4 124.6(7) . .
O3 C7 C6 118.6(7) . .
O4 C7 C6 116.8(7) . .
O6 C8 O5 126.3(7) . .
O6 C8 C9 117.6(7) . .
O5 C8 C9 116.1(6) . .
N2 C9 C10 122.9(7) . .
N2 C9 C8 114.5(6) . .
C10 C9 C8 122.6(7) . .
C9 C10 C11 118.3(8) . .
C9 C10 H10A 120.8 . .
C11 C10 H10A 120.8 . .
C12 C11 C10 119.2(8) . .
C12 C11 H11A 120.4 . .
C10 C11 H11A 120.4 . .
C11 C12 C13 118.8(7) . .
C11 C12 H12A 120.6 . .
C13 C12 H12A 120.6 . .
N2 C13 C12 121.8(7) . .
N2 C13 C14 114.0(7) . .
C12 C13 C14 124.3(7) . .
O7 C14 O8 125.0(7) . .
O7 C14 C13 118.9(7) . .
O8 C14 C13 116.1(7) . .
O9 C15 O10 124.8(7) . .
O9 C15 C16 118.3(6) . .
O10 C15 C16 116.9(6) . .
N3 C16 C17 122.0(7) . .
N3 C16 C15 114.3(6) . .
C17 C16 C15 123.7(7) . .
C16 C17 C18 118.5(7) . .
C16 C17 H17A 120.8 . .
C18 C17 H17A 120.8 . .
C19 C18 C17 119.9(7) . .
C19 C18 H18A 120.1 . .
C17 C18 H18A 120.1 . .
C18 C19 C20 117.9(7) . .
C18 C19 H19A 121.1 . .
C20 C19 H19A 121.1 . .
N3 C20 C19 122.2(7) . .
N3 C20 C21 114.9(6) . .
C19 C20 C21 122.9(7) . .
O12 C21 O11 125.3(7) . .
O12 C21 C20 117.6(7) . .
O11 C21 C20 117.1(6) . .

loop_
_geom_bond_atom_site_label_1
_geom_bond_atom_site_label_2
_geom_bond_distance
_geom_bond_site_symmetry_2
Nd1 O9 2.449(5) 3_756
Nd1 O1 2.458(5) .
Nd1 O7 2.478(5) .
Nd1 O3 2.530(5) .
Nd1 O5 2.567(6) .
Nd1 O5 2.572(6) 3_656
Nd1 O13 2.577(6) .
Nd1 N1 2.594(6) .
Nd1 N2 2.632(6) .
Nd2 O12 2.348(6) 4_565
Nd2 O8 2.364(6) .
Nd2 O4 2.400(6) 1_655
Nd2 O11 2.471(6) .
Nd2 O15 2.511(6) .
Nd2 O10 2.527(5) .
Nd2 O14 2.573(6) .
Nd2 N3 2.591(6) .
O1 C1 1.262(9) .
O2 C1 1.254(9) .
O3 C7 1.249(9) .
O4 C7 1.263(9) .
O4 Nd2 2.400(6) 1_455
O5 C8 1.272(9) .
O5 Nd1 2.572(6) 3_656
O6 C8 1.242(9) .
O7 C14 1.230(9) .
O8 C14 1.302(9) .
O9 C15 1.266(8) .
O9 Nd1 2.449(5) 3_756
O10 C15 1.272(8) .
O11 C21 1.262(9) .
O12 C21 1.259(9) .
O12 Nd2 2.348(6) 4_566
N1 C6 1.339(9) .
N1 C2 1.352(9) .
N2 C13 1.332(9) .
N2 C9 1.338(9) .
N3 C20 1.325(9) .
N3 C16 1.337(9) .
C1 C2 1.521(10) .
C2 C3 1.360(11) .
C3 C4 1.403(12) .
C3 H3A 0.9300 .
C4 C5 1.381(12) .
C4 H4A 0.9300 .
C5 C6 1.378(11) .
C5 H5A 0.9300 .
C6 C7 1.510(10) .
C8 C9 1.510(10) .
C9 C10 1.378(10) .
C10 C11 1.388(11) .
C10 H10A 0.9300 .
C11 C12 1.380(12) .
C11 H11A 0.9300 .
C12 C13 1.399(11) .
C12 H12A 0.9300 .
C13 C14 1.524(11) .
C15 C16 1.501(10) .
C16 C17 1.378(10) .
C17 C18 1.388(11) .
C17 H17A 0.9300 .
C18 C19 1.374(11) .
C18 H18A 0.9300 .
C19 C20 1.401(10) .
C19 H19A 0.9300 .
C20 C21 1.497(10) .

loop_
_geom_torsion_atom_site_label_1
_geom_torsion_atom_site_label_2
_geom_torsion_atom_site_label_3
_geom_torsion_atom_site_label_4
_geom_torsion
_geom_torsion_site_symmetry_1
_geom_torsion_site_symmetry_4
O9 Nd1 O1 C1 151.1(6) 3_756 .
O7 Nd1 O1 C1 71.5(6) . .
O3 Nd1 O1 C1 -1.6(7) . .
O5 Nd1 O1 C1 -142.3(6) . .
O5 Nd1 O1 C1 -78.3(6) 3_656 .
O13 Nd1 O1 C1 -137.6(6) . .
N1 Nd1 O1 C1 -5.3(6) . .
N2 Nd1 O1 C1 95.9(6) . .
O9 Nd1 O3 C7 -153.8(5) 3_756 .
O1 Nd1 O3 C7 -20.3(6) . .
O7 Nd1 O3 C7 -90.1(6) . .
O5 Nd1 O3 C7 143.4(6) . .
O5 Nd1 O3 C7 76.5(5) 3_656 .
O13 Nd1 O3 C7 82.8(6) . .
N1 Nd1 O3 C7 -16.5(5) . .
N2 Nd1 O3 C7 -153.4(6) . .
O9 Nd1 O5 C8 -70.0(6) 3_756 .
O1 Nd1 O5 C8 -136.8(6) . .
O7 Nd1 O5 C8 2.6(7) . .
O3 Nd1 O5 C8 75.7(6) . .
O5 Nd1 O5 C8 149.6(7) 3_656 .
O13 Nd1 O5 C8 -141.4(6) . .
N1 Nd1 O5 C8 100.6(6) . .
N2 Nd1 O5 C8 0.6(6) . .
O9 Nd1 O5 Nd1 140.3(2) 3_756 3_656
O1 Nd1 O5 Nd1 73.6(4) . 3_656
O7 Nd1 O5 Nd1 -147.00(19) . 3_656
O3 Nd1 O5 Nd1 -74.0(2) . 3_656
O5 Nd1 O5 Nd1 0.0 3_656 3_656
O13 Nd1 O5 Nd1 68.9(2) . 3_656
N1 Nd1 O5 Nd1 -49.0(3) . 3_656
N2 Nd1 O5 Nd1 -149.1(3) . 3_656
O9 Nd1 O7 C14 68.7(6) 3_756 .
O1 Nd1 O7 C14 156.5(6) . .
O3 Nd1 O7 C14 -76.1(6) . .
O5 Nd1 O7 C14 -6.7(7) . .
O5 Nd1 O7 C14 -102.3(6) 3_656 .
O13 Nd1 O7 C14 111.3(6) . .
N1 Nd1 O7 C14 -138.4(6) . .
N2 Nd1 O7 C14 -4.7(6) . .
O12 Nd2 O8 C14 96.0(8) 4_565 .
O4 Nd2 O8 C14 -3.4(11) 1_655 .
O11 Nd2 O8 C14 -99.6(8) . .
O15 Nd2 O8 C14 -164.3(8) . .
O10 Nd2 O8 C14 26.2(8) . .
O14 Nd2 O8 C14 168.0(9) . .
N3 Nd2 O8 C14 -37.7(8) . .
O12 Nd2 O10 C15 163.5(6) 4_565 .
O8 Nd2 O10 C15 -91.5(6) . .
O4 Nd2 O10 C15 75.4(6) 1_655 .
O11 Nd2 O10 C15 -9.2(7) . .
O15 Nd2 O10 C15 102.2(7) . .
O14 Nd2 O10 C15 -140.9(6) . .
N3 Nd2 O10 C15 -9.4(6) . .
O12 Nd2 O11 C21 -160.7(7) 4_565 .
O8 Nd2 O11 C21 73.9(7) . .
O4 Nd2 O11 C21 -79.6(7) 1_655 .
O15 Nd2 O11 C21 -149.8(7) . .
O10 Nd2 O11 C21 -2.7(7) . .
O14 Nd2 O11 C21 142.7(7) . .
N3 Nd2 O11 C21 -2.5(6) . .
O9 Nd1 N1 C6 148.0(5) 3_756 .
O1 Nd1 N1 C6 -172.9(6) . .
O7 Nd1 N1 C6 102.8(5) . .
O3 Nd1 N1 C6 10.6(5) . .
O5 Nd1 N1 C6 -17.1(6) . .
O5 Nd1 N1 C6 -60.2(5) 3_656 .
O13 Nd1 N1 C6 -120.6(5) . .
N2 Nd1 N1 C6 56.8(6) . .
O9 Nd1 N1 C2 -38.4(6) 3_756 .
O1 Nd1 N1 C2 0.7(5) . .
O7 Nd1 N1 C2 -83.6(5) . .
O3 Nd1 N1 C2 -175.8(6) . .
O5 Nd1 N1 C2 156.5(5) . .
O5 Nd1 N1 C2 113.4(5) 3_656 .
O13 Nd1 N1 C2 53.0(6) . .
N2 Nd1 N1 C2 -129.6(5) . .
O9 Nd1 N2 C13 -81.8(5) 3_756 .
O1 Nd1 N2 C13 -21.3(6) . .
O7 Nd1 N2 C13 5.5(5) . .
O3 Nd1 N2 C13 98.5(6) . .
O5 Nd1 N2 C13 -176.4(6) . .
O5 Nd1 N2 C13 152.4(5) 3_656 .
O13 Nd1 N2 C13 -126.8(5) . .
N1 Nd1 N2 C13 56.1(6) . .
O9 Nd1 N2 C9 91.8(6) 3_756 .
O1 Nd1 N2 C9 152.3(5) . .
O7 Nd1 N2 C9 179.2(6) . .
O3 Nd1 N2 C9 -87.8(6) . .
O5 Nd1 N2 C9 -2.7(5) . .
O5 Nd1 N2 C9 -34.0(6) 3_656 .
O13 Nd1 N2 C9 46.8(6) . .
N1 Nd1 N2 C9 -130.2(5) . .
O12 Nd2 N3 C20 175.2(5) 4_565 .
O8 Nd2 N3 C20 -91.6(6) . .
O4 Nd2 N3 C20 103.3(6) 1_655 .
O11 Nd2 N3 C20 4.9(5) . .
O15 Nd2 N3 C20 43.5(6) . .
O10 Nd2 N3 C20 -175.2(6) . .
O14 Nd2 N3 C20 -54.1(7) . .
O12 Nd2 N3 C16 -10.8(7) 4_565 .
O8 Nd2 N3 C16 82.3(6) . .
O4 Nd2 N3 C16 -82.8(6) 1_655 .
O11 Nd2 N3 C16 178.9(6) . .
O15 Nd2 N3 C16 -142.6(5) . .
O10 Nd2 N3 C16 -1.3(5) . .
O14 Nd2 N3 C16 119.8(5) . .
Nd1 O1 C1 O2 -176.2(6) . .
Nd1 O1 C1 C2 8.6(9) . .
C6 N1 C2 C3 -0.5(11) . .
Nd1 N1 C2 C3 -174.3(6) . .
C6 N1 C2 C1 176.4(6) . .
Nd1 N1 C2 C1 2.7(8) . .
O2 C1 C2 N1 177.6(7) . .
O1 C1 C2 N1 -6.9(10) . .
O2 C1 C2 C3 -5.5(12) . .
O1 C1 C2 C3 170.0(8) . .
N1 C2 C3 C4 0.9(13) . .
C1 C2 C3 C4 -175.8(8) . .
C2 C3 C4 C5 -0.4(14) . .
C3 C4 C5 C6 -0.4(14) . .
C2 N1 C6 C5 -0.4(11) . .
Nd1 N1 C6 C5 173.3(6) . .
C2 N1 C6 C7 -179.3(6) . .
Nd1 N1 C6 C7 -5.7(8) . .
C4 C5 C6 N1 0.8(13) . .
C4 C5 C6 C7 179.7(8) . .
Nd1 O3 C7 O4 -158.1(6) . .
Nd1 O3 C7 C6 20.7(9) . .
Nd2 O4 C7 O3 111(2) 1_455 .
Nd2 O4 C7 C6 -68(3) 1_455 .
N1 C6 C7 O3 -9.3(10) . .
C5 C6 C7 O3 171.8(8) . .
N1 C6 C7 O4 169.7(6) . .
C5 C6 C7 O4 -9.3(11) . .
Nd1 O5 C8 O6 -178.4(6) . .
Nd1 O5 C8 O6 -27.5(10) 3_656 .
Nd1 O5 C8 C9 1.3(9) . .
Nd1 O5 C8 C9 152.1(5) 3_656 .
C13 N2 C9 C10 -0.7(11) . .
Nd1 N2 C9 C10 -174.3(6) . .
C13 N2 C9 C8 178.0(7) . .
Nd1 N2 C9 C8 4.4(9) . .
O6 C8 C9 N2 176.1(7) . .
O5 C8 C9 N2 -3.6(10) . .
O6 C8 C9 C10 -5.2(12) . .
O5 C8 C9 C10 175.1(7) . .
N2 C9 C10 C11 2.1(13) . .
C8 C9 C10 C11 -176.5(8) . .
C9 C10 C11 C12 -1.9(13) . .
C10 C11 C12 C13 0.5(13) . .
C9 N2 C13 C12 -0.8(11) . .
Nd1 N2 C13 C12 173.0(6) . .
C9 N2 C13 C14 -179.9(6) . .
Nd1 N2 C13 C14 -6.1(8) . .
C11 C12 C13 N2 0.9(13) . .
C11 C12 C13 C14 179.9(8) . .
Nd1 O7 C14 O8 -176.9(5) . .
Nd1 O7 C14 C13 3.6(10) . .
Nd2 O8 C14 O7 87.6(11) . .
Nd2 O8 C14 C13 -92.8(9) . .
N2 C13 C14 O7 2.1(10) . .
C12 C13 C14 O7 -177.0(8) . .
N2 C13 C14 O8 -177.5(7) . .
C12 C13 C14 O8 3.3(11) . .
Nd1 O9 C15 O10 72.0(10) 3_756 .
Nd1 O9 C15 C16 -107.0(8) 3_756 .
Nd2 O10 C15 O9 -161.3(5) . .
Nd2 O10 C15 C16 17.9(10) . .
C20 N3 C16 C17 3.6(11) . .
Nd2 N3 C16 C17 -170.4(6) . .
C20 N3 C16 C15 -176.5(7) . .
Nd2 N3 C16 C15 9.5(9) . .
O9 C15 C16 N3 161.7(7) . .
O10 C15 C16 N3 -17.5(10) . .
O9 C15 C16 C17 -18.4(12) . .
O10 C15 C16 C17 162.5(7) . .
N3 C16 C17 C18 -1.8(12) . .
C15 C16 C17 C18 178.3(8) . .
C16 C17 C18 C19 -1.1(14) . .
C17 C18 C19 C20 2.1(14) . .
C16 N3 C20 C19 -2.5(12) . .
Nd2 N3 C20 C19 171.6(6) . .
C16 N3 C20 C21 179.3(7) . .
Nd2 N3 C20 C21 -6.7(9) . .
C18 C19 C20 N3 -0.3(13) . .
C18 C19 C20 C21 177.8(8) . .
Nd2 O12 C21 O11 39(3) 4_566 .
Nd2 O12 C21 C20 -141.1(17) 4_566 .
Nd2 O11 C21 O12 -179.6(6) . .
Nd2 O11 C21 C20 0.2(10) . .
N3 C20 C21 O12 -175.7(7) . .
C19 C20 C21 O12 6.0(13) . .
N3 C20 C21 O11 4.4(11) . .
C19 C20 C21 O11 -173.8(8) . .
